data_7120845
loop_
_publ_author_name
'Desnoyer, Addison N.'
'Chiu, Weiling'
'Cheung, Candy'
'Patrick, Brian O.'
'Love, Jennifer A.'

_publ_section_title
;
 Oxaziridine cleavage with a low-valent nickel complex: competing C--O and
 C--N fragmentation from oxazanickela(ii)cyclobutanes
;
_journal_name_full 'Chemical Communications'
_journal_paper_doi 10.1039/C7CC07690H
_journal_year 2017
_chemical_formula_moiety 'C25 H46 Ni O P2'
_chemical_formula_sum 'C25 H46 Ni O P2'
_chemical_formula_weight 483.27
_chemical_name_systematic
;
 ?
;
_space_group_crystal_system monoclinic
_space_group_IT_number 14
_space_group_name_Hall '-P 2ybc'
_space_group_name_H-M_alt 'P 1 21/c 1'
_symmetry_space_group_name_Hall '-P 2ybc'
_symmetry_space_group_name_H-M 'P 1 21/c 1'
_atom_sites_solution_hydrogens mixed
_atom_sites_solution_primary direct
_audit_creation_date 2014-09-17
_audit_creation_method
;
Olex2 1.2
(compiled 2014.08.28 svn.r2986 for OlexSys, GUI svn.r4874)
;
_audit_update_record
;
2017-03-09 deposited with the CCDC.
2017-10-30 downloaded from the CCDC.
;
_cell_angle_alpha 90
_cell_angle_beta 96.899(4)
_cell_angle_gamma 90
_cell_formula_units_Z 8
_cell_length_a 15.728(3)
_cell_length_b 20.763(4)
_cell_length_c 16.376(3)
_cell_measurement_reflns_used 9986
_cell_measurement_temperature 90(2)
_cell_measurement_theta_max 30.11
_cell_measurement_theta_min 2.33
_cell_volume 5309.0(17)
_computing_cell_refinement 'SAINT v8.34A (Bruker, 2013)'
_computing_data_reduction 'SAINT v8.34A (Bruker, 2013)'
_computing_molecular_graphics 'Olex2 (Dolomanov et al., 2009)'
_computing_publication_material 'Olex2 (Dolomanov et al., 2009)'
_computing_structure_refinement 'XL (Sheldrick, 2008)'
_computing_structure_solution 'XT (Sheldrick, 2008)'
_diffrn_ambient_temperature 90(2)
_diffrn_detector 'Bruker APEX2 area detector'
_diffrn_detector_area_resol_mean 7.9
_diffrn_detector_type 'Bruker-Nonius APEXII CCD area detector'
_diffrn_measured_fraction_theta_full 1.000
_diffrn_measured_fraction_theta_max 0.997
_diffrn_measurement_device 'Bruker-Nonius APEXII CCD area detector and D8 diffractometer'
_diffrn_measurement_device_type 'Bruker APEX-II CCD'
_diffrn_measurement_method '\f and \w scans'
_diffrn_radiation_monochromator 'TRIUMPH curved-crystal'
_diffrn_radiation_probe x-ray
_diffrn_radiation_type MoK\a
_diffrn_radiation_wavelength 0.71073
_diffrn_reflns_av_R_equivalents 0.0489
_diffrn_reflns_av_unetI/netI 0.0363
_diffrn_reflns_Laue_measured_fraction_full 1.000
_diffrn_reflns_Laue_measured_fraction_max 0.997
_diffrn_reflns_limit_h_max 22
_diffrn_reflns_limit_h_min -22
_diffrn_reflns_limit_k_max 29
_diffrn_reflns_limit_k_min -28
_diffrn_reflns_limit_l_max 23
_diffrn_reflns_limit_l_min -23
_diffrn_reflns_number 81498
_diffrn_reflns_point_group_measured_fraction_full 1.000
_diffrn_reflns_point_group_measured_fraction_max 0.997
_diffrn_reflns_theta_full 25.000
_diffrn_reflns_theta_max 30.167
_diffrn_reflns_theta_min 1.304
_diffrn_source 'sealed X-ray tube'
_diffrn_standards_number 0
_exptl_absorpt_coefficient_mu 0.865
_exptl_absorpt_correction_T_max 0.925
_exptl_absorpt_correction_T_min 0.825
_exptl_absorpt_correction_type multi-scan
_exptl_absorpt_process_details
;
SADABS-2014/3 (Bruker,2014) was used for absorption correction.
wR2(int) was 0.0620 before and 0.0551 after correction.
The Ratio of minimum to maximum transmission is 0.8920.
The \l/2 correction factor is 0.00150.
;
_exptl_crystal_colour red
_exptl_crystal_colour_primary red
_exptl_crystal_density_diffrn 1.209
_exptl_crystal_description irregular
_exptl_crystal_F_000 2096
_exptl_crystal_size_max 0.25
_exptl_crystal_size_mid 0.18
_exptl_crystal_size_min 0.09
_refine_diff_density_max 1.944
_refine_diff_density_min -0.706
_refine_diff_density_rms 0.066
_refine_ls_extinction_method none
_refine_ls_goodness_of_fit_ref 1.012
_refine_ls_hydrogen_treatment mixed
_refine_ls_matrix_type full
_refine_ls_number_parameters 555
_refine_ls_number_reflns 15653
_refine_ls_number_restraints 0
_refine_ls_restrained_S_all 1.012
_refine_ls_R_factor_all 0.0464
_refine_ls_R_factor_gt 0.0330
_refine_ls_shift/su_max 0.003
_refine_ls_shift/su_mean 0.000
_refine_ls_structure_factor_coef Fsqd
_refine_ls_weighting_details 'w=1/[\s^2^(Fo^2^)+(0.0377P)^2^+2.4936P] where P=(Fo^2^+2Fc^2^)/3'
_refine_ls_weighting_scheme calc
_refine_ls_wR_factor_gt 0.0799
_refine_ls_wR_factor_ref 0.0863
_reflns_Friedel_coverage 0.000
_reflns_number_gt 12557
_reflns_number_total 15653
_reflns_threshold_expression 'I > 2\s(I)'
_cod_data_source_file c7cc07690h2.cif
_cod_data_source_block jl109
_cod_depositor_comments
;
The following automatic conversions were performed:

'_diffrn_radiation_probe' value 'X-ray' changed to 'x-ray' according
to
/home/data/users/saulius/crontab/automatic-downloads/rss-feeds/RSC/lib/dictionaries/cif_core.dic
dictionary named 'cif_core.dic' version 2.4.2 from 2011-04-26.

Automatic conversion script
Id: cif_fix_values 4973 2017-02-22 13:04:09Z antanas 
;
_cod_original_cell_volume 5309.3(18)
_cod_database_code 7120845
_shelxl_version_number 2014-3
_shelx_space_group_comment
;
The symmetry employed for this shelxl refinement is uniquely defined
by the following loop, which should always be used as a source of
symmetry information in preference to the above space-group names.
They are only intended as comments.
;
_shelx_estimated_absorpt_t_max 0.926
_shelx_estimated_absorpt_t_min 0.813
_olex2_refinement_description
;
1. Fixed Uiso
 At 1.2 times of:
  All C(H) groups, All C(H,H) groups
 At 1.5 times of:
  All C(H,H,H) groups
2.a Secondary CH2 refined with riding coordinates:
 C16(H16A,H16B), C17(H17A,H17B), C41(H41A,H41B), C42(H42A,H42B)
2.b Aromatic/amide H refined with riding coordinates:
 C3(H3), C4(H4), C5(H5), C6(H6), C7(H7), C28(H28), C29(H29), C30(H30),
 C31(H31), C32(H32)
2.c Idealised Me refined as rotating group:
 C9(H9A,H9B,H9C), C10(H10A,H10B,H10C), C11(H11A,H11B,H11C), C13(H13A,H13B,
 H13C), C14(H14A,H14B,H14C), C15(H15A,H15B,H15C), C19(H19A,H19B,H19C), C20(H20A,
 H20B,H20C), C21(H21A,H21B,H21C), C23(H23A,H23B,H23C), C24(H24A,H24B,H24C),
 C25(H25A,H25B,H25C), C34(H34A,H34B,H34C), C35(H35A,H35B,H35C), C36(H36A,H36B,
 H36C), C38(H38A,H38B,H38C), C39(H39A,H39B,H39C), C40(H40A,H40B,H40C), C44(H44A,
 H44B,H44C), C45(H45A,H45B,H45C), C46(H46A,H46B,H46C), C48(H48A,H48B,H48C),
 C49(H49A,H49B,H49C), C50(H50A,H50B,H50C)
;
_olex2_submission_special_instructions 'No special instructions were received'

loop_
_space_group_symop_operation_xyz
'x, y, z'
'-x, y+1/2, -z+1/2'
'-x, -y, -z'
'x, -y-1/2, z-1/2'

loop_
_atom_site_label
_atom_site_type_symbol
_atom_site_fract_x
_atom_site_fract_y
_atom_site_fract_z
_atom_site_U_iso_or_equiv
_atom_site_adp_type
_atom_site_occupancy
_atom_site_site_symmetry_order
_atom_site_calc_flag
_atom_site_refinement_flags_posn
Ni1 Ni 0.17378(2) 0.25050(2) 0.51846(2) 0.00949(4) Uani 1 1 d .
P1 P 0.19142(2) 0.20353(2) 0.40453(2) 0.00978(7) Uani 1 1 d .
P2 P 0.13246(2) 0.34059(2) 0.45761(2) 0.01115(7) Uani 1 1 d .
O1 O 0.18525(7) 0.26332(5) 0.63120(6) 0.0165(2) Uani 1 1 d .
C1 C 0.19920(9) 0.20082(7) 0.61934(8) 0.0154(3) Uani 1 1 d .
C2 C 0.13336(9) 0.15391(7) 0.63707(8) 0.0147(3) Uani 1 1 d .
C3 C 0.04978(9) 0.17375(7) 0.64368(8) 0.0168(3) Uani 1 1 d .
H3 H 0.0352 0.2180 0.6368 0.020 Uiso 1 1 calc R
C4 C -0.01242(10) 0.12988(8) 0.66020(9) 0.0232(3) Uani 1 1 d .
H4 H -0.0691 0.1442 0.6645 0.028 Uiso 1 1 calc R
C5 C 0.00782(12) 0.06529(9) 0.67036(10) 0.0283(4) Uani 1 1 d .
H5 H -0.0349 0.0352 0.6814 0.034 Uiso 1 1 calc R
C6 C 0.09031(13) 0.04473(8) 0.66434(10) 0.0284(4) Uani 1 1 d .
H6 H 0.1044 0.0004 0.6713 0.034 Uiso 1 1 calc R
C7 C 0.15288(11) 0.08874(8) 0.64805(9) 0.0211(3) Uani 1 1 d .
H7 H 0.2096 0.0742 0.6444 0.025 Uiso 1 1 calc R
C8 C 0.20909(9) 0.41014(7) 0.47840(9) 0.0164(3) Uani 1 1 d .
C9 C 0.28828(10) 0.39368(8) 0.43613(10) 0.0238(3) Uani 1 1 d .
H9A H 0.3100 0.3512 0.4545 0.036 Uiso 1 1 calc GR
H9B H 0.3328 0.4262 0.4505 0.036 Uiso 1 1 calc GR
H9C H 0.2727 0.3931 0.3764 0.036 Uiso 1 1 calc GR
C10 C 0.23788(10) 0.41400(8) 0.57127(9) 0.0215(3) Uani 1 1 d .
H10A H 0.1902 0.4293 0.5995 0.032 Uiso 1 1 calc GR
H10B H 0.2861 0.4440 0.5815 0.032 Uiso 1 1 calc GR
H10C H 0.2557 0.3712 0.5920 0.032 Uiso 1 1 calc GR
C11 C 0.17634(12) 0.47587(8) 0.44654(11) 0.0268(3) Uani 1 1 d .
H11A H 0.1555 0.4726 0.3878 0.040 Uiso 1 1 calc GR
H11B H 0.2230 0.5073 0.4545 0.040 Uiso 1 1 calc GR
H11C H 0.1295 0.4898 0.4769 0.040 Uiso 1 1 calc GR
C12 C 0.02110(9) 0.36739(7) 0.47327(9) 0.0168(3) Uani 1 1 d .
C13 C 0.02332(10) 0.39264(8) 0.56158(9) 0.0222(3) Uani 1 1 d .
H13A H 0.0524 0.3612 0.6000 0.033 Uiso 1 1 calc GR
H13B H -0.0353 0.3992 0.5744 0.033 Uiso 1 1 calc GR
H13C H 0.0544 0.4337 0.5668 0.033 Uiso 1 1 calc GR
C14 C -0.01963(11) 0.41673(9) 0.41077(11) 0.0279(4) Uani 1 1 d .
H14A H 0.0114 0.4576 0.4183 0.042 Uiso 1 1 calc GR
H14B H -0.0797 0.4234 0.4192 0.042 Uiso 1 1 calc GR
H14C H -0.0167 0.4007 0.3549 0.042 Uiso 1 1 calc GR
C15 C -0.03565(9) 0.30696(8) 0.46563(10) 0.0227(3) Uani 1 1 d .
H15A H -0.0428 0.2921 0.4084 0.034 Uiso 1 1 calc GR
H15B H -0.0918 0.3173 0.4825 0.034 Uiso 1 1 calc GR
H15C H -0.0085 0.2729 0.5012 0.034 Uiso 1 1 calc GR
C16 C 0.12496(9) 0.32407(7) 0.34620(8) 0.0149(3) Uani 1 1 d .
H16A H 0.0651 0.3127 0.3254 0.018 Uiso 1 1 calc R
H16B H 0.1401 0.3635 0.3173 0.018 Uiso 1 1 calc R
C17 C 0.18474(9) 0.26881(7) 0.32675(8) 0.0140(3) Uani 1 1 d .
H17A H 0.2428 0.2863 0.3238 0.017 Uiso 1 1 calc R
H17B H 0.1638 0.2506 0.2722 0.017 Uiso 1 1 calc R
C18 C 0.11142(9) 0.14098(7) 0.36057(8) 0.0137(3) Uani 1 1 d .
C19 C 0.02712(9) 0.17611(8) 0.33311(10) 0.0221(3) Uani 1 1 d .
H19A H 0.0100 0.2010 0.3793 0.033 Uiso 1 1 calc GR
H19B H -0.0175 0.1445 0.3149 0.033 Uiso 1 1 calc GR
H19C H 0.0350 0.2053 0.2876 0.033 Uiso 1 1 calc GR
C20 C 0.13648(10) 0.10425(8) 0.28581(9) 0.0201(3) Uani 1 1 d .
H20A H 0.1517 0.1350 0.2446 0.030 Uiso 1 1 calc GR
H20B H 0.0881 0.0778 0.2621 0.030 Uiso 1 1 calc GR
H20C H 0.1857 0.0764 0.3030 0.030 Uiso 1 1 calc GR
C21 C 0.09430(10) 0.09427(8) 0.42908(9) 0.0200(3) Uani 1 1 d .
H21A H 0.1468 0.0704 0.4477 0.030 Uiso 1 1 calc GR
H21B H 0.0491 0.0640 0.4081 0.030 Uiso 1 1 calc GR
H21C H 0.0761 0.1185 0.4753 0.030 Uiso 1 1 calc GR
C22 C 0.30322(9) 0.17098(7) 0.40115(8) 0.0150(3) Uani 1 1 d .
C23 C 0.33031(9) 0.16290(8) 0.31432(9) 0.0196(3) Uani 1 1 d .
H23A H 0.3011 0.1254 0.2875 0.029 Uiso 1 1 calc GR
H23B H 0.3924 0.1565 0.3185 0.029 Uiso 1 1 calc GR
H23C H 0.3146 0.2016 0.2818 0.029 Uiso 1 1 calc GR
C24 C 0.31378(10) 0.10709(8) 0.44791(9) 0.0215(3) Uani 1 1 d .
H24A H 0.2947 0.1123 0.5023 0.032 Uiso 1 1 calc GR
H24B H 0.3742 0.0943 0.4542 0.032 Uiso 1 1 calc GR
H24C H 0.2792 0.0738 0.4171 0.032 Uiso 1 1 calc GR
C25 C 0.36407(9) 0.21984(8) 0.44787(10) 0.0213(3) Uani 1 1 d .
H25A H 0.3636 0.2599 0.4162 0.032 Uiso 1 1 calc GR
H25B H 0.4223 0.2022 0.4555 0.032 Uiso 1 1 calc GR
H25C H 0.3452 0.2286 0.5017 0.032 Uiso 1 1 calc GR
Ni2 Ni 0.61222(2) 0.25258(2) 0.79289(2) 0.01169(4) Uani 1 1 d .
P3 P 0.63449(2) 0.30021(2) 0.68041(2) 0.01214(7) Uani 1 1 d .
P4 P 0.59388(2) 0.15819(2) 0.73263(2) 0.01082(7) Uani 1 1 d .
O2 O 0.59689(7) 0.24405(5) 0.90306(6) 0.0196(2) Uani 1 1 d .
C26 C 0.60433(9) 0.30691(7) 0.88896(8) 0.0163(3) Uani 1 1 d .
C27 C 0.68175(9) 0.34297(7) 0.92258(8) 0.0142(3) Uani 1 1 d .
C28 C 0.67814(10) 0.40988(8) 0.93102(9) 0.0196(3) Uani 1 1 d .
H28 H 0.6253 0.4316 0.9166 0.024 Uiso 1 1 calc R
C29 C 0.75037(11) 0.44510(8) 0.96013(10) 0.0250(3) Uani 1 1 d .
H29 H 0.7466 0.4906 0.9650 0.030 Uiso 1 1 calc R
C30 C 0.82793(11) 0.41456(9) 0.98214(10) 0.0269(4) Uani 1 1 d .
H30 H 0.8775 0.4388 1.0016 0.032 Uiso 1 1 calc R
C31 C 0.83231(10) 0.34791(9) 0.97539(10) 0.0244(3) Uani 1 1 d .
H31 H 0.8851 0.3265 0.9910 0.029 Uiso 1 1 calc R
C32 C 0.76023(10) 0.31240(8) 0.94606(9) 0.0185(3) Uani 1 1 d .
H32 H 0.7642 0.2669 0.9419 0.022 Uiso 1 1 calc R
C33 C 0.74177(10) 0.33968(8) 0.67671(9) 0.0225(3) Uani 1 1 d .
C34 C 0.80819(11) 0.29621(11) 0.72528(12) 0.0352(4) Uani 1 1 d .
H34A H 0.7910 0.2878 0.7799 0.053 Uiso 1 1 calc GR
H34B H 0.8641 0.3176 0.7312 0.053 Uiso 1 1 calc GR
H34C H 0.8120 0.2554 0.6959 0.053 Uiso 1 1 calc GR
C35 C 0.76707(13) 0.34784(9) 0.58925(11) 0.0321(4) Uani 1 1 d .
H35A H 0.7676 0.3056 0.5626 0.048 Uiso 1 1 calc GR
H35B H 0.8242 0.3672 0.5924 0.048 Uiso 1 1 calc GR
H35C H 0.7255 0.3759 0.5572 0.048 Uiso 1 1 calc GR
C36 C 0.74500(13) 0.40554(9) 0.71974(11) 0.0329(4) Uani 1 1 d .
H36A H 0.7076 0.4359 0.6866 0.049 Uiso 1 1 calc GR
H36B H 0.8039 0.4218 0.7260 0.049 Uiso 1 1 calc GR
H36C H 0.7255 0.4010 0.7741 0.049 Uiso 1 1 calc GR
C37 C 0.54790(11) 0.35722(8) 0.63584(9) 0.0210(3) Uani 1 1 d .
C38 C 0.52823(12) 0.40592(8) 0.70141(10) 0.0268(3) Uani 1 1 d .
H38A H 0.5176 0.3829 0.7515 0.040 Uiso 1 1 calc GR
H38B H 0.4774 0.4310 0.6808 0.040 Uiso 1 1 calc GR
H38C H 0.5772 0.4350 0.7140 0.040 Uiso 1 1 calc GR
C39 C 0.46757(12) 0.31629(9) 0.61446(13) 0.0372(5) Uani 1 1 d .
H39A H 0.4771 0.2856 0.5710 0.056 Uiso 1 1 calc GR
H39B H 0.4191 0.3443 0.5952 0.056 Uiso 1 1 calc GR
H39C H 0.4550 0.2927 0.6634 0.056 Uiso 1 1 calc GR
C40 C 0.56536(15) 0.39326(10) 0.55790(11) 0.0375(5) Uani 1 1 d .
H40A H 0.6122 0.4240 0.5715 0.056 Uiso 1 1 calc GR
H40B H 0.5136 0.4164 0.5351 0.056 Uiso 1 1 calc GR
H40C H 0.5815 0.3624 0.5172 0.056 Uiso 1 1 calc GR
C41 C 0.63632(10) 0.23548(7) 0.60277(8) 0.0166(3) Uani 1 1 d .
H41A H 0.6129 0.2526 0.5483 0.020 Uiso 1 1 calc R
H41B H 0.6965 0.2228 0.5996 0.020 Uiso 1 1 calc R
C42 C 0.58521(10) 0.17550(7) 0.62114(8) 0.0166(3) Uani 1 1 d .
H42A H 0.6066 0.1380 0.5923 0.020 Uiso 1 1 calc R
H42B H 0.5242 0.1820 0.5997 0.020 Uiso 1 1 calc R
C43 C 0.48783(9) 0.11987(7) 0.74609(9) 0.0153(3) Uani 1 1 d .
C44 C 0.42248(10) 0.17498(9) 0.74167(11) 0.0249(3) Uani 1 1 d .
H44A H 0.4429 0.2084 0.7815 0.037 Uiso 1 1 calc GR
H44B H 0.3673 0.1584 0.7546 0.037 Uiso 1 1 calc GR
H44C H 0.4155 0.1933 0.6861 0.037 Uiso 1 1 calc GR
C45 C 0.49214(10) 0.09062(8) 0.83229(9) 0.0211(3) Uani 1 1 d .
H45A H 0.5304 0.0532 0.8362 0.032 Uiso 1 1 calc GR
H45B H 0.4347 0.0771 0.8426 0.032 Uiso 1 1 calc GR
H45C H 0.5141 0.1228 0.8732 0.032 Uiso 1 1 calc GR
C46 C 0.45530(11) 0.06981(9) 0.68052(10) 0.0260(3) Uani 1 1 d .
H46A H 0.4536 0.0891 0.6257 0.039 Uiso 1 1 calc GR
H46B H 0.3976 0.0558 0.6894 0.039 Uiso 1 1 calc GR
H46C H 0.4939 0.0326 0.6846 0.039 Uiso 1 1 calc GR
C47 C 0.68169(10) 0.09664(8) 0.75540(10) 0.0227(3) Uani 1 1 d .
C48 C 0.75877(11) 0.11992(10) 0.71457(14) 0.0399(5) Uani 1 1 d .
H48A H 0.7437 0.1207 0.6547 0.060 Uiso 1 1 calc GR
H48B H 0.8071 0.0906 0.7287 0.060 Uiso 1 1 calc GR
H48C H 0.7748 0.1634 0.7341 0.060 Uiso 1 1 calc GR
C49 C 0.70850(11) 0.09587(9) 0.84882(12) 0.0327(4) Uani 1 1 d .
H49A H 0.7233 0.1397 0.8679 0.049 Uiso 1 1 calc GR
H49B H 0.7583 0.0677 0.8615 0.049 Uiso 1 1 calc GR
H49C H 0.6610 0.0798 0.8767 0.049 Uiso 1 1 calc GR
C50 C 0.66000(13) 0.02843(9) 0.72451(13) 0.0342(4) Uani 1 1 d .
H50A H 0.6147 0.0106 0.7539 0.051 Uiso 1 1 calc GR
H50B H 0.7111 0.0012 0.7343 0.051 Uiso 1 1 calc GR
H50C H 0.6403 0.0297 0.6654 0.051 Uiso 1 1 calc GR
H1 H 0.2587(11) 0.1856(8) 0.6292(10) 0.016(4) Uiso 1 1 d .
H26 H 0.5519(12) 0.3346(9) 0.8842(11) 0.025(5) Uiso 1 1 d .

loop_
_atom_site_aniso_label
_atom_site_aniso_U_11
_atom_site_aniso_U_22
_atom_site_aniso_U_33
_atom_site_aniso_U_23
_atom_site_aniso_U_13
_atom_site_aniso_U_12
Ni1 0.01158(8) 0.01012(9) 0.00714(7) -0.00029(6) 0.00264(6) -0.00007(6)
P1 0.01134(15) 0.01000(16) 0.00828(14) -0.00060(12) 0.00239(11) 0.00108(12)
P2 0.01375(15) 0.00998(16) 0.01048(14) -0.00012(12) 0.00451(11) 0.00126(13)
O1 0.0267(5) 0.0158(5) 0.0075(4) -0.0016(4) 0.0034(4) -0.0036(4)
C1 0.0184(6) 0.0186(7) 0.0093(6) 0.0009(5) 0.0017(5) 0.0010(6)
C2 0.0228(7) 0.0137(7) 0.0074(5) -0.0001(5) 0.0019(5) 0.0006(5)
C3 0.0228(7) 0.0175(7) 0.0102(6) 0.0012(5) 0.0019(5) -0.0023(6)
C4 0.0240(7) 0.0295(9) 0.0165(7) -0.0006(6) 0.0036(6) -0.0078(7)
C5 0.0406(10) 0.0237(9) 0.0212(7) -0.0018(6) 0.0062(7) -0.0155(8)
C6 0.0506(11) 0.0132(8) 0.0218(7) 0.0008(6) 0.0059(7) -0.0037(7)
C7 0.0326(8) 0.0171(7) 0.0139(6) 0.0008(5) 0.0042(6) 0.0039(6)
C8 0.0201(7) 0.0121(7) 0.0187(6) -0.0016(5) 0.0092(5) -0.0020(5)
C9 0.0233(7) 0.0210(8) 0.0301(8) -0.0068(6) 0.0153(6) -0.0065(6)
C10 0.0228(7) 0.0203(8) 0.0222(7) -0.0062(6) 0.0057(6) -0.0056(6)
C11 0.0393(9) 0.0115(7) 0.0313(8) 0.0022(6) 0.0117(7) -0.0010(7)
C12 0.0149(6) 0.0181(7) 0.0180(6) -0.0045(5) 0.0045(5) 0.0042(5)
C13 0.0199(7) 0.0257(8) 0.0228(7) -0.0092(6) 0.0097(6) 0.0020(6)
C14 0.0275(8) 0.0262(9) 0.0290(8) -0.0026(7) -0.0011(6) 0.0137(7)
C15 0.0135(6) 0.0285(9) 0.0270(8) -0.0078(6) 0.0054(6) -0.0012(6)
C16 0.0218(7) 0.0139(7) 0.0096(6) 0.0012(5) 0.0039(5) 0.0044(5)
C17 0.0193(6) 0.0138(7) 0.0097(5) 0.0004(5) 0.0049(5) 0.0024(5)
C18 0.0154(6) 0.0132(7) 0.0122(6) -0.0017(5) 0.0008(5) -0.0004(5)
C19 0.0141(6) 0.0225(8) 0.0282(8) -0.0039(6) -0.0036(6) 0.0004(6)
C20 0.0250(7) 0.0185(8) 0.0165(6) -0.0067(6) 0.0020(5) -0.0020(6)
C21 0.0254(7) 0.0180(8) 0.0164(6) -0.0002(6) 0.0024(5) -0.0068(6)
C22 0.0125(6) 0.0162(7) 0.0166(6) -0.0038(5) 0.0026(5) 0.0034(5)
C23 0.0183(7) 0.0210(8) 0.0209(7) -0.0060(6) 0.0085(5) 0.0025(6)
C24 0.0235(7) 0.0202(8) 0.0203(7) -0.0008(6) 0.0003(6) 0.0092(6)
C25 0.0126(6) 0.0263(9) 0.0250(7) -0.0089(6) 0.0028(5) 0.0000(6)
Ni2 0.01461(8) 0.01281(9) 0.00776(8) -0.00063(6) 0.00180(6) -0.00313(7)
P3 0.01633(16) 0.01224(17) 0.00807(14) -0.00064(12) 0.00243(12) -0.00333(13)
P4 0.01091(14) 0.01091(17) 0.01095(14) -0.00042(12) 0.00266(11) -0.00006(12)
O2 0.0293(6) 0.0200(6) 0.0102(4) -0.0010(4) 0.0050(4) -0.0092(4)
C26 0.0196(7) 0.0192(7) 0.0105(6) -0.0029(5) 0.0038(5) -0.0031(6)
C27 0.0202(6) 0.0140(7) 0.0087(5) -0.0006(5) 0.0033(5) -0.0032(5)
C28 0.0272(7) 0.0164(7) 0.0155(6) -0.0020(5) 0.0034(5) 0.0005(6)
C29 0.0397(9) 0.0153(8) 0.0203(7) -0.0044(6) 0.0042(6) -0.0064(7)
C30 0.0289(8) 0.0282(9) 0.0229(8) -0.0052(6) 0.0004(6) -0.0121(7)
C31 0.0224(7) 0.0295(9) 0.0203(7) -0.0019(6) -0.0015(6) -0.0016(7)
C32 0.0232(7) 0.0166(7) 0.0152(6) -0.0005(5) 0.0009(5) -0.0002(6)
C33 0.0234(7) 0.0250(8) 0.0207(7) -0.0034(6) 0.0096(6) -0.0124(6)
C34 0.0156(7) 0.0506(13) 0.0394(10) -0.0004(9) 0.0026(7) -0.0102(8)
C35 0.0438(10) 0.0284(9) 0.0291(8) -0.0065(7) 0.0245(8) -0.0163(8)
C36 0.0437(10) 0.0333(10) 0.0246(8) -0.0117(7) 0.0149(7) -0.0237(9)
C37 0.0299(8) 0.0140(7) 0.0185(7) 0.0022(6) 0.0004(6) 0.0024(6)
C38 0.0373(9) 0.0166(8) 0.0277(8) 0.0018(6) 0.0087(7) 0.0049(7)
C39 0.0267(9) 0.0272(10) 0.0526(12) -0.0017(9) -0.0160(8) 0.0070(7)
C40 0.0621(13) 0.0303(10) 0.0200(8) 0.0093(7) 0.0046(8) 0.0139(9)
C41 0.0255(7) 0.0157(7) 0.0095(6) -0.0024(5) 0.0062(5) -0.0004(6)
C42 0.0242(7) 0.0150(7) 0.0113(6) -0.0033(5) 0.0046(5) -0.0032(6)
C43 0.0136(6) 0.0168(7) 0.0162(6) -0.0018(5) 0.0042(5) -0.0035(5)
C44 0.0127(6) 0.0286(9) 0.0343(9) 0.0022(7) 0.0061(6) 0.0007(6)
C45 0.0218(7) 0.0239(8) 0.0192(7) 0.0015(6) 0.0087(6) -0.0044(6)
C46 0.0282(8) 0.0265(9) 0.0230(7) -0.0043(6) 0.0014(6) -0.0138(7)
C47 0.0168(7) 0.0193(8) 0.0335(8) 0.0072(6) 0.0096(6) 0.0057(6)
C48 0.0192(8) 0.0383(11) 0.0660(14) 0.0209(10) 0.0203(8) 0.0121(8)
C49 0.0232(8) 0.0316(10) 0.0410(10) 0.0143(8) -0.0057(7) 0.0041(7)
C50 0.0391(10) 0.0185(9) 0.0487(11) 0.0015(8) 0.0198(9) 0.0108(8)

loop_
_atom_type_symbol
_atom_type_description
_atom_type_scat_dispersion_real
_atom_type_scat_dispersion_imag
_atom_type_scat_source
C C 0.0033 0.0016 'International Tables Vol C Tables 4.2.6.8 and 6.1.1.4'
H H 0.0000 0.0000 'International Tables Vol C Tables 4.2.6.8 and 6.1.1.4'
Ni Ni 0.3393 1.1124 'International Tables Vol C Tables 4.2.6.8 and 6.1.1.4'
O O 0.0106 0.0060 'International Tables Vol C Tables 4.2.6.8 and 6.1.1.4'
P P 0.1023 0.0942 'International Tables Vol C Tables 4.2.6.8 and 6.1.1.4'

loop_
_geom_angle_atom_site_label_1
_geom_angle_atom_site_label_2
_geom_angle_atom_site_label_3
_geom_angle
P1 Ni1 P2 93.147(18)
O1 Ni1 P1 157.16(4)
O1 Ni1 P2 108.67(4)
O1 Ni1 C1 41.00(5)
C1 Ni1 P1 117.42(5)
C1 Ni1 P2 149.43(4)
C17 P1 Ni1 105.17(5)
C17 P1 C18 105.09(6)
C17 P1 C22 102.55(6)
C18 P1 Ni1 119.49(4)
C18 P1 C22 108.79(6)
C22 P1 Ni1 113.86(4)
C8 P2 Ni1 115.17(5)
C12 P2 Ni1 114.95(5)
C12 P2 C8 109.49(7)
C16 P2 Ni1 105.80(5)
C16 P2 C8 106.52(7)
C16 P2 C12 103.84(6)
C1 O1 Ni1 73.34(7)
Ni1 C1 H1 113.8(10)
O1 C1 Ni1 65.66(7)
O1 C1 C2 118.80(13)
O1 C1 H1 117.3(10)
C2 C1 Ni1 116.03(10)
C2 C1 H1 115.6(10)
C3 C2 C1 120.72(13)
C3 C2 C7 118.15(14)
C7 C2 C1 121.14(14)
C2 C3 H3 119.5
C4 C3 C2 120.99(15)
C4 C3 H3 119.5
C3 C4 H4 119.9
C5 C4 C3 120.16(16)
C5 C4 H4 119.9
C4 C5 H5 120.1
C6 C5 C4 119.72(16)
C6 C5 H5 120.1
C5 C6 H6 119.9
C5 C6 C7 120.18(16)
C7 C6 H6 119.9
C2 C7 H7 119.6
C6 C7 C2 120.80(16)
C6 C7 H7 119.6
C9 C8 P2 106.48(10)
C9 C8 C10 107.43(13)
C10 C8 P2 108.95(10)
C11 C8 P2 116.12(11)
C11 C8 C9 107.67(13)
C11 C8 C10 109.80(13)
C8 C9 H9A 109.5
C8 C9 H9B 109.5
C8 C9 H9C 109.5
H9A C9 H9B 109.5
H9A C9 H9C 109.5
H9B C9 H9C 109.5
C8 C10 H10A 109.5
C8 C10 H10B 109.5
C8 C10 H10C 109.5
H10A C10 H10B 109.5
H10A C10 H10C 109.5
H10B C10 H10C 109.5
C8 C11 H11A 109.5
C8 C11 H11B 109.5
C8 C11 H11C 109.5
H11A C11 H11B 109.5
H11A C11 H11C 109.5
H11B C11 H11C 109.5
C13 C12 P2 108.23(10)
C13 C12 C15 107.64(12)
C14 C12 P2 115.29(11)
C14 C12 C13 111.18(13)
C14 C12 C15 107.42(13)
C15 C12 P2 106.75(10)
C12 C13 H13A 109.5
C12 C13 H13B 109.5
C12 C13 H13C 109.5
H13A C13 H13B 109.5
H13A C13 H13C 109.5
H13B C13 H13C 109.5
C12 C14 H14A 109.5
C12 C14 H14B 109.5
C12 C14 H14C 109.5
H14A C14 H14B 109.5
H14A C14 H14C 109.5
H14B C14 H14C 109.5
C12 C15 H15A 109.5
C12 C15 H15B 109.5
C12 C15 H15C 109.5
H15A C15 H15B 109.5
H15A C15 H15C 109.5
H15B C15 H15C 109.5
P2 C16 H16A 109.2
P2 C16 H16B 109.2
H16A C16 H16B 107.9
C17 C16 P2 111.99(9)
C17 C16 H16A 109.2
C17 C16 H16B 109.2
P1 C17 H17A 109.0
P1 C17 H17B 109.0
C16 C17 P1 112.83(9)
C16 C17 H17A 109.0
C16 C17 H17B 109.0
H17A C17 H17B 107.8
C19 C18 P1 107.31(10)
C19 C18 C20 107.38(12)
C20 C18 P1 115.01(10)
C21 C18 P1 108.90(9)
C21 C18 C19 107.12(12)
C21 C18 C20 110.78(12)
C18 C19 H19A 109.5
C18 C19 H19B 109.5
C18 C19 H19C 109.5
H19A C19 H19B 109.5
H19A C19 H19C 109.5
H19B C19 H19C 109.5
C18 C20 H20A 109.5
C18 C20 H20B 109.5
C18 C20 H20C 109.5
H20A C20 H20B 109.5
H20A C20 H20C 109.5
H20B C20 H20C 109.5
C18 C21 H21A 109.5
C18 C21 H21B 109.5
C18 C21 H21C 109.5
H21A C21 H21B 109.5
H21A C21 H21C 109.5
H21B C21 H21C 109.5
C23 C22 P1 115.27(10)
C24 C22 P1 109.90(10)
C24 C22 C23 109.98(12)
C24 C22 C25 107.45(12)
C25 C22 P1 105.99(10)
C25 C22 C23 107.87(12)
C22 C23 H23A 109.5
C22 C23 H23B 109.5
C22 C23 H23C 109.5
H23A C23 H23B 109.5
H23A C23 H23C 109.5
H23B C23 H23C 109.5
C22 C24 H24A 109.5
C22 C24 H24B 109.5
C22 C24 H24C 109.5
H24A C24 H24B 109.5
H24A C24 H24C 109.5
H24B C24 H24C 109.5
C22 C25 H25A 109.5
C22 C25 H25B 109.5
C22 C25 H25C 109.5
H25A C25 H25B 109.5
H25A C25 H25C 109.5
H25B C25 H25C 109.5
P3 Ni2 P4 92.945(19)
O2 Ni2 P3 157.98(4)
O2 Ni2 P4 109.02(4)
O2 Ni2 C26 40.88(5)
C26 Ni2 P3 117.13(5)
C26 Ni2 P4 149.29(5)
C33 P3 Ni2 117.73(5)
C33 P3 C37 108.83(8)
C37 P3 Ni2 115.78(5)
C41 P3 Ni2 105.73(5)
C41 P3 C33 101.88(7)
C41 P3 C37 105.07(7)
C42 P4 Ni2 105.08(5)
C42 P4 C43 103.66(6)
C42 P4 C47 107.00(7)
C43 P4 Ni2 113.21(5)
C43 P4 C47 109.16(7)
C47 P4 Ni2 117.52(6)
C26 O2 Ni2 73.38(7)
Ni2 C26 H26 113.6(11)
O2 C26 Ni2 65.74(7)
O2 C26 C27 121.12(13)
O2 C26 H26 119.2(11)
C27 C26 Ni2 117.63(10)
C27 C26 H26 111.9(11)
C28 C27 C26 119.92(13)
C28 C27 C32 117.92(13)
C32 C27 C26 122.16(13)
C27 C28 H28 119.4
C29 C28 C27 121.12(15)
C29 C28 H28 119.4
C28 C29 H29 119.7
C30 C29 C28 120.54(15)
C30 C29 H29 119.7
C29 C30 H30 120.5
C29 C30 C31 119.07(15)
C31 C30 H30 120.5
C30 C31 H31 119.7
C32 C31 C30 120.63(15)
C32 C31 H31 119.7
C27 C32 H32 119.7
C31 C32 C27 120.70(15)
C31 C32 H32 119.7
C34 C33 P3 106.56(11)
C34 C33 C35 108.16(15)
C34 C33 C36 107.69(15)
C35 C33 P3 114.21(11)
C36 C33 P3 110.67(11)
C36 C33 C35 109.29(14)
C33 C34 H34A 109.5
C33 C34 H34B 109.5
C33 C34 H34C 109.5
H34A C34 H34B 109.5
H34A C34 H34C 109.5
H34B C34 H34C 109.5
C33 C35 H35A 109.5
C33 C35 H35B 109.5
C33 C35 H35C 109.5
H35A C35 H35B 109.5
H35A C35 H35C 109.5
H35B C35 H35C 109.5
C33 C36 H36A 109.5
C33 C36 H36B 109.5
C33 C36 H36C 109.5
H36A C36 H36B 109.5
H36A C36 H36C 109.5
H36B C36 H36C 109.5
C38 C37 P3 109.89(11)
C39 C37 P3 106.18(11)
C39 C37 C38 107.25(15)
C39 C37 C40 107.85(15)
C40 C37 P3 115.84(13)
C40 C37 C38 109.44(14)
C37 C38 H38A 109.5
C37 C38 H38B 109.5
C37 C38 H38C 109.5
H38A C38 H38B 109.5
H38A C38 H38C 109.5
H38B C38 H38C 109.5
C37 C39 H39A 109.5
C37 C39 H39B 109.5
C37 C39 H39C 109.5
H39A C39 H39B 109.5
H39A C39 H39C 109.5
H39B C39 H39C 109.5
C37 C40 H40A 109.5
C37 C40 H40B 109.5
C37 C40 H40C 109.5
H40A C40 H40B 109.5
H40A C40 H40C 109.5
H40B C40 H40C 109.5
P3 C41 H41A 108.8
P3 C41 H41B 108.8
H41A C41 H41B 107.7
C42 C41 P3 113.78(10)
C42 C41 H41A 108.8
C42 C41 H41B 108.8
P4 C42 H42A 109.2
P4 C42 H42B 109.2
C41 C42 P4 111.94(9)
C41 C42 H42A 109.2
C41 C42 H42B 109.2
H42A C42 H42B 107.9
C44 C43 P4 106.08(10)
C44 C43 C46 107.85(13)
C45 C43 P4 109.49(10)
C45 C43 C44 107.13(12)
C45 C43 C46 110.49(13)
C46 C43 P4 115.38(10)
C43 C44 H44A 109.5
C43 C44 H44B 109.5
C43 C44 H44C 109.5
H44A C44 H44B 109.5
H44A C44 H44C 109.5
H44B C44 H44C 109.5
C43 C45 H45A 109.5
C43 C45 H45B 109.5
C43 C45 H45C 109.5
H45A C45 H45B 109.5
H45A C45 H45C 109.5
H45B C45 H45C 109.5
C43 C46 H46A 109.5
C43 C46 H46B 109.5
C43 C46 H46C 109.5
H46A C46 H46B 109.5
H46A C46 H46C 109.5
H46B C46 H46C 109.5
C48 C47 P4 107.41(11)
C48 C47 C49 107.51(15)
C49 C47 P4 108.11(12)
C50 C47 P4 115.69(12)
C50 C47 C48 107.74(15)
C50 C47 C49 110.08(15)
C47 C48 H48A 109.5
C47 C48 H48B 109.5
C47 C48 H48C 109.5
H48A C48 H48B 109.5
H48A C48 H48C 109.5
H48B C48 H48C 109.5
C47 C49 H49A 109.5
C47 C49 H49B 109.5
C47 C49 H49C 109.5
H49A C49 H49B 109.5
H49A C49 H49C 109.5
H49B C49 H49C 109.5
C47 C50 H50A 109.5
C47 C50 H50B 109.5
C47 C50 H50C 109.5
H50A C50 H50B 109.5
H50A C50 H50C 109.5
H50B C50 H50C 109.5

loop_
_geom_bond_atom_site_label_1
_geom_bond_atom_site_label_2
_geom_bond_distance
Ni1 P1 2.1525(5)
Ni1 P2 2.1814(5)
Ni1 O1 1.8527(10)
Ni1 C1 1.9480(14)
P1 C17 1.8543(14)
P1 C18 1.8898(14)
P1 C22 1.8908(14)
P2 C8 1.8857(15)
P2 C12 1.8844(15)
P2 C16 1.8462(14)
O1 C1 1.3341(18)
C1 C2 1.476(2)
C1 H1 0.982(17)
C2 C3 1.394(2)
C2 C7 1.395(2)
C3 H3 0.9500
C3 C4 1.387(2)
C4 H4 0.9500
C4 C5 1.384(3)
C5 H5 0.9500
C5 C6 1.381(3)
C6 H6 0.9500
C6 C7 1.392(2)
C7 H7 0.9500
C8 C9 1.534(2)
C8 C10 1.536(2)
C8 C11 1.528(2)
C9 H9A 0.9800
C9 H9B 0.9800
C9 H9C 0.9800
C10 H10A 0.9800
C10 H10B 0.9800
C10 H10C 0.9800
C11 H11A 0.9800
C11 H11B 0.9800
C11 H11C 0.9800
C12 C13 1.535(2)
C12 C14 1.533(2)
C12 C15 1.536(2)
C13 H13A 0.9800
C13 H13B 0.9800
C13 H13C 0.9800
C14 H14A 0.9800
C14 H14B 0.9800
C14 H14C 0.9800
C15 H15A 0.9800
C15 H15B 0.9800
C15 H15C 0.9800
C16 H16A 0.9900
C16 H16B 0.9900
C16 C17 1.541(2)
C17 H17A 0.9900
C17 H17B 0.9900
C18 C19 1.533(2)
C18 C20 1.533(2)
C18 C21 1.531(2)
C19 H19A 0.9800
C19 H19B 0.9800
C19 H19C 0.9800
C20 H20A 0.9800
C20 H20B 0.9800
C20 H20C 0.9800
C21 H21A 0.9800
C21 H21B 0.9800
C21 H21C 0.9800
C22 C23 1.542(2)
C22 C24 1.531(2)
C22 C25 1.534(2)
C23 H23A 0.9800
C23 H23B 0.9800
C23 H23C 0.9800
C24 H24A 0.9800
C24 H24B 0.9800
C24 H24C 0.9800
C25 H25A 0.9800
C25 H25B 0.9800
C25 H25C 0.9800
Ni2 P3 2.1562(5)
Ni2 P4 2.1976(5)
Ni2 O2 1.8572(11)
Ni2 C26 1.9519(14)
P3 C33 1.8833(16)
P3 C37 1.8842(16)
P3 C41 1.8528(14)
P4 C42 1.8497(14)
P4 C43 1.8847(14)
P4 C47 1.8857(16)
O2 C26 1.3332(18)
C26 C27 1.478(2)
C26 H26 1.000(19)
C27 C28 1.398(2)
C27 C32 1.400(2)
C28 H28 0.9500
C28 C29 1.386(2)
C29 H29 0.9500
C29 C30 1.384(2)
C30 H30 0.9500
C30 C31 1.391(3)
C31 H31 0.9500
C31 C32 1.389(2)
C32 H32 0.9500
C33 C34 1.529(3)
C33 C35 1.541(2)
C33 C36 1.536(2)
C34 H34A 0.9800
C34 H34B 0.9800
C34 H34C 0.9800
C35 H35A 0.9800
C35 H35B 0.9800
C35 H35C 0.9800
C36 H36A 0.9800
C36 H36B 0.9800
C36 H36C 0.9800
C37 C38 1.533(2)
C37 C39 1.528(2)
C37 C40 1.533(2)
C38 H38A 0.9800
C38 H38B 0.9800
C38 H38C 0.9800
C39 H39A 0.9800
C39 H39B 0.9800
C39 H39C 0.9800
C40 H40A 0.9800
C40 H40B 0.9800
C40 H40C 0.9800
C41 H41A 0.9900
C41 H41B 0.9900
C41 C42 1.532(2)
C42 H42A 0.9900
C42 H42B 0.9900
C43 C44 1.534(2)
C43 C45 1.531(2)
C43 C46 1.537(2)
C44 H44A 0.9800
C44 H44B 0.9800
C44 H44C 0.9800
C45 H45A 0.9800
C45 H45B 0.9800
C45 H45C 0.9800
C46 H46A 0.9800
C46 H46B 0.9800
C46 H46C 0.9800
C47 C48 1.531(2)
C47 C49 1.537(2)
C47 C50 1.529(3)
C48 H48A 0.9800
C48 H48B 0.9800
C48 H48C 0.9800
C49 H49A 0.9800
C49 H49B 0.9800
C49 H49C 0.9800
C50 H50A 0.9800
C50 H50B 0.9800
C50 H50C 0.9800

loop_
_geom_torsion_atom_site_label_1
_geom_torsion_atom_site_label_2
_geom_torsion_atom_site_label_3
_geom_torsion_atom_site_label_4
_geom_torsion
Ni1 P1 C17 C16 -30.87(11)
Ni1 P1 C18 C19 68.47(10)
Ni1 P1 C18 C20 -172.15(9)
Ni1 P1 C18 C21 -47.16(11)
Ni1 P1 C22 C23 -155.86(9)
Ni1 P1 C22 C24 79.20(10)
Ni1 P1 C22 C25 -36.63(11)
Ni1 P2 C8 C9 68.43(11)
Ni1 P2 C8 C10 -47.16(11)
Ni1 P2 C8 C11 -171.72(9)
Ni1 P2 C12 C13 73.73(11)
Ni1 P2 C12 C14 -161.08(10)
Ni1 P2 C12 C15 -41.88(11)
Ni1 P2 C16 C17 -26.01(11)
Ni1 O1 C1 C2 -107.52(12)
Ni1 C1 C2 C3 -57.58(16)
Ni1 C1 C2 C7 122.73(13)
P1 Ni1 O1 C1 -22.63(14)
P2 Ni1 O1 C1 175.25(7)
P2 C16 C17 P1 37.28(13)
O1 C1 C2 C3 17.66(19)
O1 C1 C2 C7 -162.03(12)
C1 C2 C3 C4 179.90(13)
C1 C2 C7 C6 -179.67(13)
C2 C3 C4 C5 0.0(2)
C3 C2 C7 C6 0.6(2)
C3 C4 C5 C6 0.3(2)
C4 C5 C6 C7 -0.1(2)
C5 C6 C7 C2 -0.4(2)
C7 C2 C3 C4 -0.4(2)
C8 P2 C12 C13 -57.74(12)
C8 P2 C12 C14 67.45(13)
C8 P2 C12 C15 -173.35(10)
C8 P2 C16 C17 97.01(11)
C12 P2 C8 C9 -160.22(10)
C12 P2 C8 C10 84.19(11)
C12 P2 C8 C11 -40.37(13)
C12 P2 C16 C17 -147.43(11)
C16 P2 C8 C9 -48.52(12)
C16 P2 C8 C10 -164.11(10)
C16 P2 C8 C11 71.33(12)
C16 P2 C12 C13 -171.19(11)
C16 P2 C12 C14 -46.00(13)
C16 P2 C12 C15 73.20(11)
C17 P1 C18 C19 -49.17(11)
C17 P1 C18 C20 70.21(12)
C17 P1 C18 C21 -164.80(10)
C17 P1 C22 C23 -42.80(12)
C17 P1 C22 C24 -167.75(10)
C17 P1 C22 C25 76.43(11)
C18 P1 C17 C16 96.11(11)
C18 P1 C22 C23 68.15(12)
C18 P1 C22 C24 -56.79(11)
C18 P1 C22 C25 -172.62(10)
C22 P1 C17 C16 -150.20(10)
C22 P1 C18 C19 -158.42(10)
C22 P1 C18 C20 -39.03(12)
C22 P1 C18 C21 85.95(11)
Ni2 P3 C33 C34 37.10(13)
Ni2 P3 C33 C35 156.46(11)
Ni2 P3 C33 C36 -79.71(13)
Ni2 P3 C37 C38 52.88(13)
Ni2 P3 C37 C39 -62.80(13)
Ni2 P3 C37 C40 177.52(11)
Ni2 P3 C41 C42 25.79(12)
Ni2 P4 C42 C41 29.72(11)
Ni2 P4 C43 C44 37.34(11)
Ni2 P4 C43 C45 -77.96(11)
Ni2 P4 C43 C46 156.67(10)
Ni2 P4 C47 C48 -69.84(14)
Ni2 P4 C47 C49 45.89(12)
Ni2 P4 C47 C50 169.81(11)
Ni2 O2 C26 C27 -108.79(13)
Ni2 C26 C27 C28 124.06(13)
Ni2 C26 C27 C32 -55.32(17)
P3 Ni2 O2 C26 3.43(15)
P3 C41 C42 P4 -36.56(14)
P4 Ni2 O2 C26 -172.44(7)
O2 C26 C27 C28 -158.98(13)
O2 C26 C27 C32 21.6(2)
C26 C27 C28 C29 -178.10(13)
C26 C27 C32 C31 178.28(13)
C27 C28 C29 C30 -0.5(2)
C28 C27 C32 C31 -1.1(2)
C28 C29 C30 C31 -0.6(2)
C29 C30 C31 C32 0.8(2)
C30 C31 C32 C27 0.1(2)
C32 C27 C28 C29 1.3(2)
C33 P3 C37 C38 -82.42(13)
C33 P3 C37 C39 161.91(12)
C33 P3 C37 C40 42.22(15)
C33 P3 C41 C42 149.38(11)
C37 P3 C33 C34 171.41(11)
C37 P3 C33 C35 -69.23(14)
C37 P3 C33 C36 54.60(14)
C37 P3 C41 C42 -97.15(12)
C41 P3 C33 C34 -77.95(12)
C41 P3 C33 C35 41.41(14)
C41 P3 C33 C36 165.24(12)
C41 P3 C37 C38 169.10(11)
C41 P3 C37 C39 53.42(13)
C41 P3 C37 C40 -66.26(14)
C42 P4 C43 C44 -75.97(11)
C42 P4 C43 C45 168.74(10)
C42 P4 C43 C46 43.36(13)
C42 P4 C47 C48 47.93(15)
C42 P4 C47 C49 163.67(11)
C42 P4 C47 C50 -72.41(13)
C43 P4 C42 C41 148.78(11)
C43 P4 C47 C48 159.50(13)
C43 P4 C47 C49 -84.77(12)
C43 P4 C47 C50 39.16(14)
C47 P4 C42 C41 -95.92(12)
C47 P4 C43 C44 170.27(10)
C47 P4 C43 C45 54.98(12)
C47 P4 C43 C46 -70.39(13)
